data_7707513
loop_
_publ_author_name
'Cheung, Wai-Man'
'Chong, Man-Chun'
'Sung, Herman H.-Y.'
'Cheng, Shun-Cheung'
'Williams, Ian D.'
'Ko, Chi-Chiu'
'Leung, Wa-Hung'

_publ_section_title
;
 Synthesis, structure and reactivity of iridium complexes containing a
 bis-cyclometalated tridentate C^N^C ligand.
;
_journal_issue 24
_journal_name_full 'Dalton transactions (Cambridge, England : 2003)'
_journal_page_first 8512
_journal_page_last 8523
_journal_paper_doi 10.1039/d1dt01269j
_journal_volume 50
_journal_year 2021
_chemical_formula_moiety 'C41 H52 Cl3 Hg Ir2 N, C H2 Cl2'
_chemical_formula_sum 'C42 H54 Cl5 Hg Ir2 N'
_chemical_formula_weight 1335.10
_space_group_crystal_system triclinic
_space_group_IT_number 2
_space_group_name_Hall '-P 1'
_space_group_name_H-M_alt 'P -1'
_atom_sites_solution_hydrogens geom
_atom_sites_solution_primary heavy
_audit_creation_date 2018-12-07
_audit_creation_method
;
Olex2 1.2
(compiled 2017.08.10 svn.r3458 for OlexSys, GUI svn.r5381)
;
_audit_update_record
;
2021-03-25 deposited with the CCDC.	2021-05-27 downloaded from the CCDC.
;
_cell_angle_alpha 70.906(4)
_cell_angle_beta 79.811(3)
_cell_angle_gamma 88.663(3)
_cell_formula_units_Z 2
_cell_length_a 11.4169(5)
_cell_length_b 11.6904(5)
_cell_length_c 16.8087(7)
_cell_measurement_reflns_used 7495
_cell_measurement_temperature 100.01(10)
_cell_measurement_theta_max 73.8160
_cell_measurement_theta_min 3.9230
_cell_volume 2085.13(16)
_computing_cell_refinement 'CrysAlisPro 1.171.39.46 (Rigaku OD, 2018)'
_computing_data_collection 'CrysAlisPro 1.171.39.46 (Rigaku OD, 2018)'
_computing_data_reduction 'CrysAlisPro 1.171.39.46 (Rigaku OD, 2018)'
_computing_molecular_graphics 'Olex2 (Dolomanov et al., 2009)'
_computing_publication_material 'Olex2 (Dolomanov et al., 2009)'
_computing_structure_refinement 'ShelXL (Sheldrick, 2015)'
_computing_structure_solution 'ShelXS (Sheldrick, 2008)'
_diffrn_ambient_environment N~2~
_diffrn_ambient_temperature 100.01(10)
_diffrn_detector 'CCD plate'
_diffrn_detector_area_resol_mean 10.3577
_diffrn_detector_type Atlas
_diffrn_measured_fraction_theta_full 0.981
_diffrn_measured_fraction_theta_max 0.980
_diffrn_measurement_details
;
List of Runs (angles in degrees, time in seconds):

  # Type    Start    End  Width  t~exp~   \w     \q     \k     \f   Frames
#--------------------------------------------------------------------------
  1  \w     36.00 137.00   1.00    3.00    --  106.99 -61.00-150.00  101
  2  \w    -91.00  -2.00   1.00    2.00    --  -40.57 125.00 150.00   89
  3  \w    -67.00  33.00   1.00    2.00    --  -40.57  37.00 120.00  100
  4  \w   -117.00 -14.00   1.00    2.00    --  -40.57 -37.00 -60.00  103
  5  \w     36.00  99.00   1.00    3.00    --  106.99 -94.00-150.00   63
  6  \w     82.00 150.00   1.00    3.00    --  106.99  30.00 150.00   68
  7  \w     32.00 125.00   1.00    3.00    --  106.99 -30.00 -60.00   93
  8  \w     78.00 107.00   1.00    3.00    --  106.99-125.00   0.00   29
  9  \w     40.00  66.00   1.00    3.00    --  106.99-125.00   0.00   26
 10  \w     54.00 117.00   1.00    3.00    --  106.99-125.00  90.00   63
 11  \w     33.00 120.00   1.00    3.00    --  106.99 -61.00  60.00   87
 12  \w     26.00 166.00   1.00    3.00    --  106.99 -15.00 120.00  140
;
_diffrn_measurement_device 'kappa diffractometer'
_diffrn_measurement_device_type 'SuperNova, Dual, Cu at zero, Atlas'
_diffrn_measurement_method '\w scans'
_diffrn_orient_matrix_type 'CrysAlisPro convention (1999,Acta A55,543-557)'
_diffrn_orient_matrix_UB_11 -0.0961108000
_diffrn_orient_matrix_UB_12 -0.0317426000
_diffrn_orient_matrix_UB_13 0.0815099000
_diffrn_orient_matrix_UB_21 0.0749883000
_diffrn_orient_matrix_UB_22 0.0676958000
_diffrn_orient_matrix_UB_23 0.0394099000
_diffrn_orient_matrix_UB_31 -0.0629424000
_diffrn_orient_matrix_UB_32 0.1178283000
_diffrn_orient_matrix_UB_33 -0.0390103000
_diffrn_radiation_monochromator mirror
_diffrn_radiation_probe x-ray
_diffrn_radiation_type CuK\a
_diffrn_radiation_wavelength 1.54184
_diffrn_reflns_av_R_equivalents 0.0255
_diffrn_reflns_av_unetI/netI 0.0295
_diffrn_reflns_Laue_measured_fraction_full 0.981
_diffrn_reflns_Laue_measured_fraction_max 0.980
_diffrn_reflns_limit_h_max 11
_diffrn_reflns_limit_h_min -13
_diffrn_reflns_limit_k_max 14
_diffrn_reflns_limit_k_min -13
_diffrn_reflns_limit_l_max 19
_diffrn_reflns_limit_l_min -20
_diffrn_reflns_number 11532
_diffrn_reflns_point_group_measured_fraction_full 0.981
_diffrn_reflns_point_group_measured_fraction_max 0.980
_diffrn_reflns_theta_full 66.500
_diffrn_reflns_theta_max 67.498
_diffrn_reflns_theta_min 4.004
_diffrn_source 'micro-focus sealed X-ray tube'
_diffrn_source_current 0.80
_diffrn_source_power 0.040
_diffrn_source_target Cu
_diffrn_source_type 'SuperNova (Cu) X-ray Source'
_diffrn_source_voltage 50
_exptl_absorpt_coefficient_mu 21.753
_exptl_absorpt_correction_T_max 0.93985
_exptl_absorpt_correction_T_min 0.93985
_exptl_absorpt_correction_type multi-scan
_exptl_absorpt_process_details
;
CrysAlisPro 1.171.39.46 (Rigaku Oxford Diffraction, 2018)
Spherical absorption correction
 using equivalent radius and absorption coefficient.
Empirical absorption correction using spherical harmonics,
 implemented in SCALE3 ABSPACK scaling algorithm.
;
_exptl_crystal_colour red
_exptl_crystal_colour_primary red
_exptl_crystal_density_diffrn 2.126
_exptl_crystal_description block
_exptl_crystal_F_000 1264
_exptl_crystal_size_max 0.1
_exptl_crystal_size_mid 0.05
_exptl_crystal_size_min 0.03
_refine_diff_density_max 2.151
_refine_diff_density_min -2.357
_refine_diff_density_rms 0.212
_refine_ls_extinction_method none
_refine_ls_goodness_of_fit_ref 1.046
_refine_ls_hydrogen_treatment constr
_refine_ls_matrix_type full
_refine_ls_number_parameters 496
_refine_ls_number_reflns 7357
_refine_ls_number_restraints 339
_refine_ls_restrained_S_all 1.041
_refine_ls_R_factor_all 0.0361
_refine_ls_R_factor_gt 0.0340
_refine_ls_shift/su_max 0.001
_refine_ls_shift/su_mean 0.000
_refine_ls_structure_factor_coef Fsqd
_refine_ls_weighting_details 'w=1/[\s^2^(Fo^2^)+(0.0480P)^2^+12.3940P] where P=(Fo^2^+2Fc^2^)/3'
_refine_ls_weighting_scheme calc
_refine_ls_wR_factor_gt 0.0860
_refine_ls_wR_factor_ref 0.0876
_reflns_Friedel_coverage 0.000
_reflns_number_gt 6915
_reflns_number_total 7357
_reflns_threshold_expression 'I > 2\s(I)'
_cod_data_source_file d1dt01269j2.cif
_cod_data_source_block wai220cult
_cod_depositor_comments 'Adding full bibliography for 7707513--7707520.cif.'
_cod_original_cell_volume 2085.12(16)
_cod_database_code 7707513
_shelx_shelxl_version_number 2014/7
_shelx_space_group_comment
;
The symmetry employed for this shelxl refinement is uniquely defined
by the following loop, which should always be used as a source of
symmetry information in preference to the above space-group names.
They are only intended as comments.
;
_shelx_estimated_absorpt_t_max 0.561
_shelx_estimated_absorpt_t_min 0.220
_reflns_odcompleteness_completeness 98.60
_reflns_odcompleteness_iscentric 1
_reflns_odcompleteness_theta 66.97
_olex2_refinement_description
;
1. Fixed Uiso
 At 1.2 times of:
  All C(H) groups, All C(H,H) groups
 At 1.5 times of:
  All C(H,H,H) groups
2. Restrained distances
 C18-C17 \\sim C20-C17 \\sim C19-C17
 with sigma of 0.02
 C18A-C17 \\sim C20A-C17 \\sim C19A-C17
 with sigma of 0.02
3. Uiso/Uaniso restraints and constraints
Uanis(C7) \\sim Ueq, Uanis(C9) \\sim Ueq, Uanis(C8) \\sim Ueq, Uanis(C10) \\sim
Ueq, Uanis(C5) \\sim Ueq, Uanis(C4) \\sim Ueq, Uanis(C3) \\sim Ueq, Uanis(C2)
\\sim Ueq, Uanis(C1) \\sim Ueq, Uanis(C6) \\sim Ueq, Uanis(C21) \\sim Ueq,
Uanis(C22) \\sim Ueq, Uanis(C23) \\sim Ueq, Uanis(C24) \\sim Ueq, Uanis(C25)
\\sim Ueq, Uanis(C12) \\sim Ueq, Uanis(C11) \\sim Ueq, Uanis(C16) \\sim Ueq,
Uanis(C15) \\sim Ueq, Uanis(C14) \\sim Ueq, Uanis(C13) \\sim Ueq, Uanis(C17)
\\sim Ueq, Uanis(C18) \\sim Ueq, Uanis(C19) \\sim Ueq, Uanis(C20) \\sim Ueq:
with sigma of 0.003 and sigma for terminal atoms of 0.002
Uanis(N1) \\sim Ueq: with sigma of 0.003 and sigma for terminal atoms of 0.002
Uanis(C41) \\sim Ueq, Uanis(C45) \\sim Ueq: with sigma of 0.003 and sigma for
terminal atoms of 0.002
Uanis(C42) \\sim Ueq: with sigma of 0.003 and sigma for terminal atoms of 0.002
Uanis(C34) \\sim Ueq, Uanis(C33) \\sim Ueq, Uanis(C32) \\sim Ueq, Uanis(C31)
\\sim Ueq, Uanis(C38) \\sim Ueq, Uanis(C37) \\sim Ueq, Uanis(C36) \\sim Ueq,
Uanis(C35) \\sim Ueq: with sigma of 0.003 and sigma for terminal atoms of 0.002
Uanis(Cl2) \\sim Ueq: with sigma of 0.003 and sigma for terminal atoms of 0.002
Uanis(C31) \\sim Ueq, Uanis(C32) \\sim Ueq: with sigma of 0.002 and sigma for
terminal atoms of 0.001
4. Rigid body (RIGU) restrains
 C17, C18A, C19A, C20A
 with sigma for 1-2 distances of 0.001 and sigma for 1-3 distances of 0.001
 C17, C18, C19, C20
 with sigma for 1-2 distances of 0.001 and sigma for 1-3 distances of 0.001
 Hg1, Ir1, Ir2, Cl1, N1, C1, C35, C36
 with sigma for 1-2 distances of 0.002 and sigma for 1-3 distances of 0.001
5. Others
 Fixed Sof: C18(0.5) H18A(0.5) H18B(0.5) H18C(0.5) C18A(0.5) H18D(0.5)
 H18E(0.5) H18F(0.5) C19(0.5) H19A(0.5) H19B(0.5) H19C(0.5) C19A(0.5) H19D(0.5)
 H19E(0.5) H19F(0.5) C20(0.5) H20A(0.5) H20B(0.5) H20C(0.5) C20A(0.5) H20D(0.5)
 H20E(0.5) H20F(0.5)
6.a Ternary CH refined with riding coordinates:
 C31(H31), C32(H32), C35(H35), C36(H36), C41(H41), C42(H42), C45(H45), C46(H46)
6.b Secondary CH2 refined with riding coordinates:
 C33(H33A,H33B), C34(H34A,H34B), C37(H37A,H37B), C38(H38A,H38B), C43(H43A,
 H43B), C44(H44A,H44B), C47(H47A,H47B), C48(H48A,H48B), C1S(H1SA,H1SB)
6.c Aromatic/amide H refined with riding coordinates:
 C3(H3), C4(H4), C6(H6), C11(H11), C13(H13), C14(H14), C16(H16), C22(H22),
 C23(H23), C24(H24)
6.d Idealised Me refined as rotating group:
 C8(H8A,H8B,H8C), C9(H9A,H9B,H9C), C10(H10A,H10B,H10C), C18(H18A,H18B,H18C),
 C18A(H18D,H18E,H18F), C19(H19A,H19B,H19C), C19A(H19D,H19E,H19F), C20(H20A,H20B,
 H20C), C20A(H20D,H20E,H20F)
;
_olex2_date_sample_data_collection 2018-11-09
_olex2_submission_special_instructions 'No special instructions were received'
_oxdiff_exptl_absorpt_empirical_details
;
Empirical correction (ABSPACK) includes:
- Absorption correction using spherical harmonics
- Frame scaling
;
_oxdiff_exptl_absorpt_empirical_full_max 1.564
_oxdiff_exptl_absorpt_empirical_full_min 0.756

loop_
_space_group_symop_operation_xyz
'x, y, z'
'-x, -y, -z'

loop_
_atom_site_label
_atom_site_type_symbol
_atom_site_fract_x
_atom_site_fract_y
_atom_site_fract_z
_atom_site_U_iso_or_equiv
_atom_site_adp_type
_atom_site_occupancy
_atom_site_site_symmetry_order
_atom_site_calc_flag
_atom_site_refinement_flags_posn
_atom_site_refinement_flags_adp
_atom_site_refinement_flags_occupancy
_atom_site_disorder_assembly
_atom_site_disorder_group
Hg1 Hg 0.29886(2) 0.14203(2) 0.34096(2) 0.00786(8) Uani 1 1 d . U . . .
Ir1 Ir 0.47657(2) 0.14828(2) 0.22062(2) 0.00595(8) Uani 1 1 d . U . . .
Ir2 Ir 0.12422(2) 0.12560(2) 0.46986(2) 0.00662(8) Uani 1 1 d . U . . .
Cl1 Cl 0.62229(12) 0.22590(12) 0.08616(8) 0.0114(3) Uani 1 1 d . U . . .
Cl2 Cl 0.25475(12) -0.02985(12) 0.52937(9) 0.0130(3) Uani 1 1 d . U . . .
Cl3 Cl 0.04416(11) 0.00223(12) 0.40039(8) 0.0094(3) Uani 1 1 d . . . . .
N1 N 0.3672(4) 0.2670(4) 0.1362(3) 0.0078(8) Uani 1 1 d . U . . .
C1 C 0.5051(5) 0.3088(5) 0.2397(4) 0.0078(9) Uani 1 1 d . U . . .
C2 C 0.4565(5) 0.4100(5) 0.1844(4) 0.0085(11) Uani 1 1 d . U . . .
C3 C 0.4711(5) 0.5249(6) 0.1883(4) 0.0139(12) Uani 1 1 d . U . . .
H3 H 0.4367 0.5914 0.1512 0.017 Uiso 1 1 calc R . . . .
C4 C 0.5353(5) 0.5444(6) 0.2458(4) 0.0133(12) Uani 1 1 d . U . . .
H4 H 0.5446 0.6240 0.2477 0.016 Uiso 1 1 calc R . . . .
C5 C 0.5863(5) 0.4477(5) 0.3010(4) 0.0106(11) Uani 1 1 d . U . . .
C6 C 0.5704(5) 0.3319(5) 0.2970(3) 0.0075(10) Uani 1 1 d . U . . .
H6 H 0.6049 0.2659 0.3344 0.009 Uiso 1 1 calc R . . . .
C7 C 0.6610(5) 0.4660(5) 0.3638(4) 0.0107(11) Uani 1 1 d . U . . .
C8 C 0.6563(6) 0.5952(6) 0.3671(4) 0.0195(13) Uani 1 1 d . U . . .
H8A H 0.6882 0.6522 0.3103 0.029 Uiso 1 1 calc GR . . . .
H8B H 0.7041 0.6025 0.4083 0.029 Uiso 1 1 calc GR . . . .
H8C H 0.5736 0.6138 0.3848 0.029 Uiso 1 1 calc GR . . . .
C9 C 0.7921(6) 0.4425(6) 0.3333(4) 0.0210(14) Uani 1 1 d . U . . .
H9A H 0.7998 0.3571 0.3378 0.031 Uiso 1 1 calc GR . . . .
H9B H 0.8422 0.4621 0.3692 0.031 Uiso 1 1 calc GR . . . .
H9C H 0.8176 0.4935 0.2736 0.031 Uiso 1 1 calc GR . . . .
C10 C 0.6192(6) 0.3776(7) 0.4535(4) 0.0238(14) Uani 1 1 d . U . . .
H10A H 0.5342 0.3870 0.4717 0.036 Uiso 1 1 calc GR . . . .
H10B H 0.6642 0.3944 0.4933 0.036 Uiso 1 1 calc GR . . . .
H10C H 0.6325 0.2945 0.4534 0.036 Uiso 1 1 calc GR . . . .
C11 C 0.1546(5) 0.0779(5) 0.1592(4) 0.0127(12) Uani 1 1 d . U . . .
H11 H 0.1279 0.1220 0.1971 0.015 Uiso 1 1 calc R . . . .
C12 C 0.2556(5) 0.1188(5) 0.0969(4) 0.0098(11) Uani 1 1 d . U . . .
C13 C 0.2938(5) 0.0534(6) 0.0427(4) 0.0126(12) Uani 1 1 d . U . . .
H13 H 0.3626 0.0809 -0.0004 0.015 Uiso 1 1 calc R . . . .
C14 C 0.2325(5) -0.0524(6) 0.0505(4) 0.0138(12) Uani 1 1 d . U . . .
H14 H 0.2613 -0.0977 0.0138 0.017 Uiso 1 1 calc R . . . .
C15 C 0.1290(5) -0.0929(5) 0.1116(4) 0.0124(12) Uani 1 1 d . U . . .
C16 C 0.0918(5) -0.0276(6) 0.1667(4) 0.0152(12) Uani 1 1 d . U . . .
H16 H 0.0231 -0.0548 0.2099 0.018 Uiso 1 1 calc R . . . .
C17 C 0.0624(5) -0.2078(6) 0.1165(4) 0.0190(11) Uani 1 1 d D U . . .
C18 C 0.0386(17) -0.1892(16) 0.0255(9) 0.018(2) Uani 0.5 1 d D U P A 1
H18A H -0.0185 -0.1251 0.0108 0.028 Uiso 0.5 1 calc GR . P A 1
H18B H 0.0058 -0.2648 0.0236 0.028 Uiso 0.5 1 calc GR . P A 1
H18C H 0.1134 -0.1659 -0.0157 0.028 Uiso 0.5 1 calc GR . P A 1
C18A C 0.0540(16) -0.2204(15) 0.0303(9) 0.021(3) Uani 0.5 1 d D U P A 2
H18D H 0.0281 -0.1442 -0.0069 0.031 Uiso 0.5 1 calc GR . P A 2
H18E H -0.0037 -0.2859 0.0387 0.031 Uiso 0.5 1 calc GR . P A 2
H18F H 0.1323 -0.2391 0.0036 0.031 Uiso 0.5 1 calc GR . P A 2
C19 C -0.0522(12) -0.2389(17) 0.1795(10) 0.022(2) Uani 0.5 1 d D U P A 1
H19A H -0.0369 -0.2478 0.2367 0.032 Uiso 0.5 1 calc GR . P A 1
H19B H -0.0866 -0.3151 0.1798 0.032 Uiso 0.5 1 calc GR . P A 1
H19C H -0.1081 -0.1740 0.1631 0.032 Uiso 0.5 1 calc GR . P A 1
C19A C -0.0705(12) -0.2082(13) 0.1628(10) 0.018(2) Uani 0.5 1 d D U P A 2
H19D H -0.0715 -0.2069 0.2209 0.026 Uiso 0.5 1 calc GR . P A 2
H19E H -0.1133 -0.2815 0.1656 0.026 Uiso 0.5 1 calc GR . P A 2
H19F H -0.1092 -0.1365 0.1307 0.026 Uiso 0.5 1 calc GR . P A 2
C20 C 0.1512(13) -0.3103(13) 0.1358(10) 0.022(2) Uani 0.5 1 d D U P A 1
H20A H 0.2226 -0.2892 0.0912 0.033 Uiso 0.5 1 calc GR . P A 1
H20B H 0.1141 -0.3858 0.1371 0.033 Uiso 0.5 1 calc GR . P A 1
H20C H 0.1734 -0.3210 0.1915 0.033 Uiso 0.5 1 calc GR . P A 1
C20A C 0.1174(14) -0.3196(12) 0.1737(10) 0.026(2) Uani 0.5 1 d D U P A 2
H20D H 0.1949 -0.3332 0.1431 0.039 Uiso 0.5 1 calc GR . P A 2
H20E H 0.0643 -0.3908 0.1878 0.039 Uiso 0.5 1 calc GR . P A 2
H20F H 0.1277 -0.3057 0.2265 0.039 Uiso 0.5 1 calc GR . P A 2
C21 C 0.3926(5) 0.3860(5) 0.1228(4) 0.0110(11) Uani 1 1 d . U . . .
C22 C 0.3642(5) 0.4783(6) 0.0534(4) 0.0137(12) Uani 1 1 d . U . . .
H22 H 0.3813 0.5603 0.0469 0.016 Uiso 1 1 calc R . . . .
C23 C 0.3115(6) 0.4515(6) -0.0057(4) 0.0205(14) Uani 1 1 d . U . . .
H23 H 0.2959 0.5137 -0.0551 0.025 Uiso 1 1 calc R . . . .
C24 C 0.2816(6) 0.3319(6) 0.0081(4) 0.0183(13) Uani 1 1 d . U . . .
H24 H 0.2438 0.3110 -0.0315 0.022 Uiso 1 1 calc R . . . .
C25 C 0.3073(5) 0.2420(5) 0.0805(4) 0.0106(11) Uani 1 1 d . U . . .
C31 C 0.6342(5) 0.0740(6) 0.2701(4) 0.0135(12) Uani 1 1 d . U . . .
H31 H 0.6885 0.1366 0.2747 0.016 Uiso 1 1 calc R . . . .
C32 C 0.5382(5) 0.0374(6) 0.3385(4) 0.0144(12) Uani 1 1 d . U . . .
H32 H 0.5370 0.0799 0.3815 0.017 Uiso 1 1 calc R . . . .
C33 C 0.4895(6) -0.0949(6) 0.3778(4) 0.0166(13) Uani 1 1 d . U . . .
H33A H 0.5560 -0.1495 0.3727 0.020 Uiso 1 1 calc R . . . .
H33B H 0.4583 -0.1118 0.4395 0.020 Uiso 1 1 calc R . . . .
C34 C 0.3907(6) -0.1242(6) 0.3358(4) 0.0177(13) Uani 1 1 d . U . . .
H34A H 0.3956 -0.2099 0.3383 0.021 Uiso 1 1 calc R . . . .
H34B H 0.3126 -0.1151 0.3693 0.021 Uiso 1 1 calc R . . . .
C35 C 0.3958(5) -0.0452(5) 0.2434(4) 0.0128(9) Uani 1 1 d . U . . .
H35 H 0.3193 -0.0444 0.2220 0.015 Uiso 1 1 calc R . . . .
C36 C 0.4956(5) -0.0234(5) 0.1807(4) 0.0131(10) Uani 1 1 d . U . . .
H36 H 0.4790 -0.0116 0.1221 0.016 Uiso 1 1 calc R . . . .
C37 C 0.6126(6) -0.0837(6) 0.1977(4) 0.0172(13) Uani 1 1 d . U . . .
H37A H 0.6538 -0.0980 0.1450 0.021 Uiso 1 1 calc R . . . .
H37B H 0.5947 -0.1636 0.2428 0.021 Uiso 1 1 calc R . . . .
C38 C 0.6977(6) -0.0098(6) 0.2258(4) 0.0176(13) Uani 1 1 d . U . . .
H38A H 0.7443 -0.0665 0.2651 0.021 Uiso 1 1 calc R . . . .
H38B H 0.7544 0.0389 0.1748 0.021 Uiso 1 1 calc R . . . .
C41 C 0.0726(5) 0.2848(5) 0.3755(4) 0.0130(12) Uani 1 1 d . U . . .
H41 H 0.0485 0.2676 0.3260 0.016 Uiso 1 1 calc R . . . .
C42 C -0.0161(5) 0.2532(5) 0.4488(4) 0.0114(11) Uani 1 1 d . U . . .
H42 H -0.0919 0.2194 0.4419 0.014 Uiso 1 1 calc R . . . .
C43 C -0.0315(6) 0.3229(6) 0.5118(4) 0.0212(14) Uani 1 1 d . . . . .
H43A H -0.0125 0.4098 0.4796 0.025 Uiso 1 1 calc R . . . .
H43B H -0.1160 0.3152 0.5402 0.025 Uiso 1 1 calc R . . . .
C44 C 0.0458(6) 0.2808(7) 0.5800(5) 0.0267(16) Uani 1 1 d . . . . .
H44A H 0.0720 0.3524 0.5924 0.032 Uiso 1 1 calc R . . . .
H44B H -0.0033 0.2270 0.6332 0.032 Uiso 1 1 calc R . . . .
C45 C 0.1546(5) 0.2144(6) 0.5568(4) 0.0145(12) Uani 1 1 d . U . . .
H45 H 0.1870 0.1610 0.6073 0.017 Uiso 1 1 calc R . . . .
C46 C 0.2411(5) 0.2590(6) 0.4818(4) 0.0147(12) Uani 1 1 d . . . . .
H46 H 0.3234 0.2313 0.4885 0.018 Uiso 1 1 calc R . . . .
C47 C 0.2363(7) 0.3855(6) 0.4171(5) 0.0250(15) Uani 1 1 d . . . . .
H47A H 0.3184 0.4150 0.3878 0.030 Uiso 1 1 calc R . . . .
H47B H 0.2037 0.4412 0.4483 0.030 Uiso 1 1 calc R . . . .
C48 C 0.1601(6) 0.3905(6) 0.3490(5) 0.0271(16) Uani 1 1 d . . . . .
H48A H 0.1159 0.4665 0.3372 0.033 Uiso 1 1 calc R . . . .
H48B H 0.2135 0.3926 0.2952 0.033 Uiso 1 1 calc R . . . .
Cl4 Cl -0.0965(2) 0.1978(2) 0.24636(17) 0.0505(6) Uani 1 1 d . . . . .
Cl5 Cl -0.0259(3) 0.4292(4) 0.1143(2) 0.0903(11) Uani 1 1 d . . . . .
C1S C -0.1343(11) 0.3202(10) 0.1593(7) 0.058(3) Uani 1 1 d . . . . .
H1SA H -0.1521 0.2877 0.1151 0.069 Uiso 1 1 calc R . . . .
H1SB H -0.2074 0.3566 0.1803 0.069 Uiso 1 1 calc R . . . .

loop_
_atom_site_aniso_label
_atom_site_aniso_U_11
_atom_site_aniso_U_22
_atom_site_aniso_U_33
_atom_site_aniso_U_23
_atom_site_aniso_U_13
_atom_site_aniso_U_12
Hg1 0.01008(13) 0.00690(13) 0.00670(13) -0.00077(9) -0.00460(9) 0.00045(9)
Ir1 0.01037(13) 0.00381(13) 0.00551(12) -0.00135(9) -0.00696(9) 0.00361(9)
Ir2 0.00824(12) 0.00672(13) 0.00575(12) -0.00069(9) -0.00605(9) 0.00043(9)
Cl1 0.0136(6) 0.0106(6) 0.0093(6) -0.0018(5) -0.0037(5) 0.0050(5)
Cl2 0.0127(6) 0.0133(6) 0.0121(6) 0.0008(5) -0.0097(5) 0.0034(5)
Cl3 0.0116(6) 0.0105(6) 0.0084(6) -0.0040(5) -0.0057(5) -0.0004(5)
N1 0.0097(15) 0.0070(16) 0.0070(15) -0.0012(12) -0.0041(12) 0.0018(12)
C1 0.0081(17) 0.0055(17) 0.0096(17) -0.0021(13) -0.0022(13) 0.0025(13)
C2 0.009(2) 0.008(2) 0.010(2) -0.0017(17) -0.0060(17) -0.0009(17)
C3 0.015(2) 0.013(2) 0.014(2) -0.0025(18) -0.0061(18) 0.0021(18)
C4 0.015(2) 0.011(2) 0.015(2) -0.0042(18) -0.0057(18) 0.0007(18)
C5 0.011(2) 0.010(2) 0.011(2) -0.0040(17) -0.0033(17) 0.0010(17)
C6 0.009(2) 0.007(2) 0.008(2) -0.0025(17) -0.0064(17) 0.0016(17)
C7 0.013(2) 0.011(2) 0.011(2) -0.0035(17) -0.0083(18) 0.0021(17)
C8 0.022(2) 0.020(2) 0.020(2) -0.0093(16) -0.0085(16) 0.0012(16)
C9 0.020(2) 0.022(2) 0.023(2) -0.0082(16) -0.0077(16) 0.0016(16)
C10 0.027(2) 0.024(2) 0.021(2) -0.0075(16) -0.0064(16) -0.0030(16)
C11 0.016(2) 0.013(2) 0.013(2) -0.0070(18) -0.0063(18) 0.0004(18)
C12 0.011(2) 0.010(2) 0.010(2) -0.0018(17) -0.0078(17) 0.0009(17)
C13 0.013(2) 0.014(2) 0.012(2) -0.0050(18) -0.0042(18) -0.0001(18)
C14 0.015(2) 0.016(2) 0.012(2) -0.0065(18) -0.0029(18) 0.0020(18)
C15 0.012(2) 0.013(2) 0.012(2) -0.0028(18) -0.0050(18) 0.0019(18)
C16 0.016(2) 0.016(2) 0.014(2) -0.0049(18) -0.0052(18) -0.0009(19)
C17 0.0206(17) 0.0177(19) 0.0208(17) -0.0077(13) -0.0061(13) -0.0024(14)
C18 0.019(3) 0.018(3) 0.0200(19) -0.0076(15) -0.0046(14) -0.0002(18)
C18A 0.022(5) 0.019(7) 0.022(2) -0.008(3) -0.005(2) -0.006(4)
C19 0.022(2) 0.021(3) 0.021(2) -0.0064(16) -0.0046(14) -0.0007(16)
C19A 0.023(2) 0.007(6) 0.021(4) -0.002(3) -0.004(2) -0.004(2)
C20 0.023(2) 0.022(2) 0.022(2) -0.0065(16) -0.0045(15) 0.0011(17)
C20A 0.032(4) 0.022(4) 0.026(3) -0.009(3) -0.011(3) 0.004(3)
C21 0.011(2) 0.011(2) 0.011(2) -0.0031(18) -0.0036(17) 0.0018(17)
C22 0.015(2) 0.011(2) 0.015(2) -0.0013(18) -0.0078(19) -0.0003(18)
C23 0.023(2) 0.019(2) 0.018(2) 0.0010(19) -0.012(2) 0.000(2)
C24 0.020(2) 0.021(2) 0.016(2) -0.0042(19) -0.0129(19) -0.0026(19)
C25 0.010(2) 0.012(2) 0.010(2) -0.0024(18) -0.0063(17) 0.0019(17)
C31 0.0140(18) 0.0136(19) 0.0137(19) -0.0042(15) -0.0054(15) 0.0057(15)
C32 0.0166(19) 0.0132(19) 0.0148(19) -0.0044(15) -0.0073(15) 0.0041(15)
C33 0.023(2) 0.012(2) 0.015(2) -0.0031(18) -0.0071(19) 0.0040(19)
C34 0.023(2) 0.013(2) 0.017(2) -0.0024(19) -0.0071(19) -0.0001(19)
C35 0.0188(17) 0.0091(15) 0.0123(17) -0.0037(12) -0.0069(14) 0.0023(12)
C36 0.0194(17) 0.0087(15) 0.0131(17) -0.0046(12) -0.0059(14) 0.0034(12)
C37 0.023(2) 0.015(2) 0.016(2) -0.0072(19) -0.0084(19) 0.0076(19)
C38 0.020(2) 0.016(2) 0.019(2) -0.0066(19) -0.0085(19) 0.0102(19)
C41 0.014(2) 0.013(2) 0.011(2) -0.0014(18) -0.0065(18) 0.0048(18)
C42 0.012(2) 0.008(2) 0.015(2) -0.0026(18) -0.0065(18) 0.0032(17)
C43 0.028(4) 0.018(3) 0.025(4) -0.014(3) -0.010(3) 0.011(3)
C44 0.023(3) 0.039(4) 0.029(4) -0.025(3) -0.006(3) 0.004(3)
C45 0.019(2) 0.018(2) 0.012(2) -0.0093(18) -0.0085(18) -0.0014(19)
C46 0.015(3) 0.012(3) 0.019(3) -0.005(2) -0.007(2) -0.006(2)
C47 0.035(4) 0.018(3) 0.025(4) -0.008(3) -0.008(3) -0.008(3)
C48 0.024(3) 0.014(3) 0.036(4) 0.005(3) -0.011(3) -0.001(3)
Cl4 0.0386(11) 0.0517(14) 0.0686(16) -0.0261(12) -0.0171(11) 0.0060(10)
Cl5 0.094(2) 0.092(3) 0.074(2) -0.0155(18) -0.0015(18) -0.046(2)
C1S 0.070(7) 0.061(7) 0.047(6) -0.020(5) -0.022(5) 0.008(6)

loop_
_atom_type_symbol
_atom_type_description
_atom_type_scat_dispersion_real
_atom_type_scat_dispersion_imag
_atom_type_scat_source
C C 0.0181 0.0091 'International Tables Vol C Tables 4.2.6.8 and 6.1.1.4'
H H 0.0000 0.0000 'International Tables Vol C Tables 4.2.6.8 and 6.1.1.4'
Cl Cl 0.3639 0.7018 'International Tables Vol C Tables 4.2.6.8 and 6.1.1.4'
Hg Hg -4.2923 7.6849 'International Tables Vol C Tables 4.2.6.8 and 6.1.1.4'
Ir Ir -4.7710 6.5667 'International Tables Vol C Tables 4.2.6.8 and 6.1.1.4'
N N 0.0311 0.0180 'International Tables Vol C Tables 4.2.6.8 and 6.1.1.4'

loop_
_geom_angle_atom_site_label_1
_geom_angle_atom_site_label_2
_geom_angle_atom_site_label_3
_geom_angle
_geom_angle_site_symmetry_1
_geom_angle_site_symmetry_3
_geom_angle_publ_flag
Ir1 Hg1 Ir2 176.587(11) . . ?
Cl1 Ir1 Hg1 160.12(3) . . ?
N1 Ir1 Hg1 84.78(12) . . ?
N1 Ir1 Cl1 78.75(13) . . ?
N1 Ir1 C32 160.6(2) . . ?
N1 Ir1 C35 102.65(19) . . ?
N1 Ir1 C36 105.16(19) . . ?
C1 Ir1 Hg1 79.14(15) . . ?
C1 Ir1 Cl1 86.91(16) . . ?
C1 Ir1 N1 79.4(2) . . ?
C1 Ir1 C31 91.7(2) . . ?
C1 Ir1 C32 94.0(2) . . ?
C1 Ir1 C35 159.8(2) . . ?
C1 Ir1 C36 164.9(2) . . ?
C31 Ir1 Hg1 112.27(16) . . ?
C31 Ir1 Cl1 81.99(16) . . ?
C31 Ir1 N1 159.2(2) . . ?
C31 Ir1 C32 37.4(2) . . ?
C31 Ir1 C35 92.2(2) . . ?
C31 Ir1 C36 79.0(2) . . ?
C32 Ir1 Hg1 76.07(16) . . ?
C32 Ir1 Cl1 119.36(16) . . ?
C32 Ir1 C35 77.4(2) . . ?
C32 Ir1 C36 85.9(2) . . ?
C35 Ir1 Hg1 81.03(15) . . ?
C35 Ir1 Cl1 113.27(15) . . ?
C36 Ir1 Hg1 115.31(15) . . ?
C36 Ir1 Cl1 80.07(16) . . ?
C36 Ir1 C35 34.3(2) . . ?
Hg1 Ir2 Cl3 151.75(3) . 2_556 ?
Cl2 Ir2 Hg1 76.14(3) . . ?
Cl2 Ir2 Cl3 91.66(5) . . ?
Cl2 Ir2 Cl3 85.44(4) . 2_556 ?
Cl3 Ir2 Hg1 78.67(3) . . ?
Cl3 Ir2 Cl3 80.68(4) . 2_556 ?
C41 Ir2 Hg1 80.39(16) . . ?
C41 Ir2 Cl2 155.93(16) . . ?
C41 Ir2 Cl3 118.34(16) . 2_556 ?
C41 Ir2 Cl3 88.87(17) . . ?
C42 Ir2 Hg1 118.02(16) . . ?
C42 Ir2 Cl2 165.74(16) . . ?
C42 Ir2 Cl3 92.91(16) . . ?
C42 Ir2 Cl3 81.99(16) . 2_556 ?
C42 Ir2 C41 37.8(2) . . ?
C45 Ir2 Hg1 116.39(17) . . ?
C45 Ir2 Cl2 89.64(17) . . ?
C45 Ir2 Cl3 84.23(17) . 2_556 ?
C45 Ir2 Cl3 164.70(17) . . ?
C45 Ir2 C41 96.1(2) . . ?
C45 Ir2 C42 82.4(2) . . ?
C45 Ir2 C46 38.5(2) . . ?
C46 Ir2 Hg1 79.12(17) . . ?
C46 Ir2 Cl2 89.64(17) . . ?
C46 Ir2 Cl3 122.55(17) . 2_556 ?
C46 Ir2 Cl3 156.75(17) . . ?
C46 Ir2 C41 80.7(2) . . ?
C46 Ir2 C42 91.5(2) . . ?
Ir2 Cl3 Ir2 99.32(4) . 2_556 ?
C21 N1 Ir1 111.4(4) . . ?
C25 N1 Ir1 128.7(4) . . ?
C25 N1 C21 117.1(5) . . ?
C2 C1 Ir1 114.3(4) . . ?
C6 C1 Ir1 128.9(4) . . ?
C6 C1 C2 116.7(5) . . ?
C1 C2 C21 116.5(5) . . ?
C3 C2 C1 121.0(5) . . ?
C3 C2 C21 122.5(5) . . ?
C2 C3 C4 120.8(6) . . ?
C3 C4 C5 120.3(6) . . ?
C4 C5 C7 121.9(5) . . ?
C6 C5 C4 118.4(5) . . ?
C6 C5 C7 119.6(5) . . ?
C5 C6 C1 122.7(5) . . ?
C5 C7 C9 108.4(5) . . ?
C8 C7 C5 112.3(5) . . ?
C8 C7 C9 107.5(5) . . ?
C10 C7 C5 110.8(5) . . ?
C10 C7 C8 109.1(5) . . ?
C10 C7 C9 108.8(5) . . ?
C12 C11 C16 120.6(6) . . ?
C11 C12 C25 119.0(5) . . ?
C13 C12 C11 119.0(5) . . ?
C13 C12 C25 121.2(5) . . ?
C12 C13 C14 120.6(6) . . ?
C13 C14 C15 120.9(6) . . ?
C14 C15 C17 119.2(5) . . ?
C16 C15 C14 118.2(6) . . ?
C16 C15 C17 122.5(5) . . ?
C15 C16 C11 120.6(6) . . ?
C15 C17 C18 106.5(9) . . ?
C15 C17 C19A 109.5(7) . . ?
C15 C17 C20 106.0(7) . . ?
C15 C17 C20A 109.4(7) . . ?
C18A C17 C15 114.9(8) . . ?
C18A C17 C19A 105.3(10) . . ?
C18A C17 C20A 111.6(9) . . ?
C19 C17 C15 115.3(9) . . ?
C19 C17 C18 109.9(10) . . ?
C19 C17 C20 111.8(10) . . ?
C20 C17 C18 106.8(9) . . ?
C20A C17 C19A 105.7(9) . . ?
N1 C21 C2 115.8(5) . . ?
N1 C21 C22 122.2(5) . . ?
C22 C21 C2 122.0(5) . . ?
C23 C22 C21 120.2(6) . . ?
C22 C23 C24 118.5(6) . . ?
C23 C24 C25 119.6(6) . . ?
N1 C25 C12 122.0(5) . . ?
N1 C25 C24 122.2(5) . . ?
C24 C25 C12 115.6(5) . . ?
C32 C31 Ir1 73.1(3) . . ?
C32 C31 C38 124.1(6) . . ?
C38 C31 Ir1 113.3(4) . . ?
C31 C32 Ir1 69.5(3) . . ?
C31 C32 C33 122.4(6) . . ?
C33 C32 Ir1 116.5(4) . . ?
C34 C33 C32 113.9(5) . . ?
C35 C34 C33 114.2(5) . . ?
C34 C35 Ir1 110.3(4) . . ?
C36 C35 Ir1 71.3(3) . . ?
C36 C35 C34 124.9(5) . . ?
C35 C36 Ir1 74.4(4) . . ?
C35 C36 C37 121.9(5) . . ?
C37 C36 Ir1 111.1(4) . . ?
C36 C37 C38 114.3(5) . . ?
C31 C38 C37 113.4(5) . . ?
C42 C41 Ir2 71.0(3) . . ?
C42 C41 C48 124.9(6) . . ?
C48 C41 Ir2 113.5(4) . . ?
C41 C42 Ir2 71.3(3) . . ?
C41 C42 C43 122.3(6) . . ?
C43 C42 Ir2 111.8(4) . . ?
C44 C43 C42 114.1(5) . . ?
C45 C44 C43 114.8(6) . . ?
C44 C45 Ir2 110.6(4) . . ?
C46 C45 Ir2 71.9(3) . . ?
C46 C45 C44 124.9(6) . . ?
C45 C46 Ir2 69.6(3) . . ?
C45 C46 C47 122.2(6) . . ?
C47 C46 Ir2 114.0(4) . . ?
C46 C47 C48 113.8(5) . . ?
C41 C48 C47 113.3(6) . . ?
Cl5 C1S Cl4 113.5(6) . . ?

loop_
_geom_bond_atom_site_label_1
_geom_bond_atom_site_label_2
_geom_bond_distance
_geom_bond_site_symmetry_2
_geom_bond_publ_flag
Hg1 Ir1 2.5829(3) . ?
Hg1 Ir2 2.6314(3) . ?
Ir1 Cl1 2.4694(13) . ?
Ir1 N1 2.182(4) . ?
Ir1 C1 2.047(6) . ?
Ir1 C31 2.161(6) . ?
Ir1 C32 2.207(6) . ?
Ir1 C35 2.349(6) . ?
Ir1 C36 2.310(6) . ?
Ir2 Cl2 2.3950(13) . ?
Ir2 Cl3 2.4126(12) . ?
Ir2 Cl3 2.6839(13) 2_556 ?
Ir2 C41 2.162(6) . ?
Ir2 C42 2.159(5) . ?
Ir2 C45 2.127(6) . ?
Ir2 C46 2.156(6) . ?
Cl3 Ir2 2.6839(13) 2_556 ?
N1 C21 1.365(8) . ?
N1 C25 1.357(7) . ?
C1 C2 1.415(8) . ?
C1 C6 1.411(8) . ?
C2 C3 1.382(8) . ?
C2 C21 1.466(8) . ?
C3 C4 1.388(8) . ?
C4 C5 1.397(8) . ?
C5 C6 1.394(8) . ?
C5 C7 1.538(8) . ?
C7 C8 1.528(8) . ?
C7 C9 1.543(8) . ?
C7 C10 1.522(9) . ?
C11 C12 1.387(8) . ?
C11 C16 1.400(9) . ?
C12 C13 1.380(8) . ?
C12 C25 1.491(8) . ?
C13 C14 1.393(9) . ?
C14 C15 1.398(8) . ?
C15 C16 1.390(9) . ?
C15 C17 1.530(9) . ?
C17 C18 1.545(13) . ?
C17 C18A 1.523(13) . ?
C17 C19 1.499(13) . ?
C17 C19A 1.577(13) . ?
C17 C20 1.541(12) . ?
C17 C20A 1.542(12) . ?
C21 C22 1.387(8) . ?
C22 C23 1.367(9) . ?
C23 C24 1.381(9) . ?
C24 C25 1.395(8) . ?
C31 C32 1.400(9) . ?
C31 C38 1.514(8) . ?
C32 C33 1.543(9) . ?
C33 C34 1.532(9) . ?
C34 C35 1.517(8) . ?
C35 C36 1.374(9) . ?
C36 C37 1.524(8) . ?
C37 C38 1.544(9) . ?
C41 C42 1.399(8) . ?
C41 C48 1.505(9) . ?
C42 C43 1.520(8) . ?
C43 C44 1.519(10) . ?
C44 C45 1.510(9) . ?
C45 C46 1.411(9) . ?
C46 C47 1.530(9) . ?
C47 C48 1.541(10) . ?
Cl4 C1S 1.788(11) . ?
Cl5 C1S 1.685(12) . ?

loop_
_geom_torsion_atom_site_label_1
_geom_torsion_atom_site_label_2
_geom_torsion_atom_site_label_3
_geom_torsion_atom_site_label_4
_geom_torsion
_geom_torsion_site_symmetry_1
_geom_torsion_site_symmetry_2
_geom_torsion_site_symmetry_3
_geom_torsion_site_symmetry_4
_geom_torsion_publ_flag
Ir1 N1 C21 C2 -17.7(6) . . . . ?
Ir1 N1 C21 C22 159.8(5) . . . . ?
Ir1 N1 C25 C12 32.0(8) . . . . ?
Ir1 N1 C25 C24 -153.6(5) . . . . ?
Ir1 C1 C2 C3 -178.5(4) . . . . ?
Ir1 C1 C2 C21 0.6(6) . . . . ?
Ir1 C1 C6 C5 177.5(4) . . . . ?
Ir1 C31 C32 C33 109.0(5) . . . . ?
Ir1 C31 C38 C37 -34.0(7) . . . . ?
Ir1 C32 C33 C34 -8.6(7) . . . . ?
Ir1 C35 C36 C37 105.4(6) . . . . ?
Ir1 C36 C37 C38 -7.5(7) . . . . ?
Ir2 C41 C42 C43 104.5(5) . . . . ?
Ir2 C41 C48 C47 -24.3(8) . . . . ?
Ir2 C42 C43 C44 -5.2(7) . . . . ?
Ir2 C45 C46 C47 106.3(6) . . . . ?
Ir2 C46 C47 C48 -6.8(8) . . . . ?
N1 C21 C22 C23 -1.6(9) . . . . ?
C1 C2 C3 C4 0.9(9) . . . . ?
C1 C2 C21 N1 12.1(7) . . . . ?
C1 C2 C21 C22 -165.3(5) . . . . ?
C2 C1 C6 C5 0.8(8) . . . . ?
C2 C3 C4 C5 -0.1(9) . . . . ?
C2 C21 C22 C23 175.6(6) . . . . ?
C3 C2 C21 N1 -168.9(5) . . . . ?
C3 C2 C21 C22 13.7(9) . . . . ?
C3 C4 C5 C6 -0.4(9) . . . . ?
C3 C4 C5 C7 178.3(5) . . . . ?
C4 C5 C6 C1 0.0(9) . . . . ?
C4 C5 C7 C8 8.2(8) . . . . ?
C4 C5 C7 C9 -110.3(6) . . . . ?
C4 C5 C7 C10 130.4(6) . . . . ?
C6 C1 C2 C3 -1.2(8) . . . . ?
C6 C1 C2 C21 177.8(5) . . . . ?
C6 C5 C7 C8 -173.1(5) . . . . ?
C6 C5 C7 C9 68.3(7) . . . . ?
C6 C5 C7 C10 -50.9(7) . . . . ?
C7 C5 C6 C1 -178.7(5) . . . . ?
C11 C12 C13 C14 -0.3(9) . . . . ?
C11 C12 C25 N1 72.9(7) . . . . ?
C11 C12 C25 C24 -101.9(7) . . . . ?
C12 C11 C16 C15 -0.4(9) . . . . ?
C12 C13 C14 C15 2.0(9) . . . . ?
C13 C12 C25 N1 -117.8(6) . . . . ?
C13 C12 C25 C24 67.5(8) . . . . ?
C13 C14 C15 C16 -2.7(9) . . . . ?
C13 C14 C15 C17 178.4(5) . . . . ?
C14 C15 C16 C11 1.9(9) . . . . ?
C14 C15 C17 C18 -53.5(9) . . . . ?
C14 C15 C17 C18A -40.6(10) . . . . ?
C14 C15 C17 C19 -175.6(8) . . . . ?
C14 C15 C17 C19A -158.9(8) . . . . ?
C14 C15 C17 C20 60.0(9) . . . . ?
C14 C15 C17 C20A 85.8(9) . . . . ?
C16 C11 C12 C13 -0.4(9) . . . . ?
C16 C11 C12 C25 169.1(5) . . . . ?
C16 C15 C17 C18 127.7(8) . . . . ?
C16 C15 C17 C18A 140.5(9) . . . . ?
C16 C15 C17 C19 5.5(10) . . . . ?
C16 C15 C17 C19A 22.3(9) . . . . ?
C16 C15 C17 C20 -118.8(8) . . . . ?
C16 C15 C17 C20A -93.1(9) . . . . ?
C17 C15 C16 C11 -179.2(5) . . . . ?
C21 N1 C25 C12 -168.8(5) . . . . ?
C21 N1 C25 C24 5.6(8) . . . . ?
C21 C2 C3 C4 -178.0(6) . . . . ?
C21 C22 C23 C24 3.6(10) . . . . ?
C22 C23 C24 C25 -1.0(10) . . . . ?
C23 C24 C25 N1 -3.7(10) . . . . ?
C23 C24 C25 C12 171.0(6) . . . . ?
C25 N1 C21 C2 179.6(5) . . . . ?
C25 N1 C21 C22 -3.0(8) . . . . ?
C25 C12 C13 C14 -169.7(5) . . . . ?
C31 C32 C33 C34 -90.1(7) . . . . ?
C32 C31 C38 C37 50.8(8) . . . . ?
C32 C33 C34 C35 26.7(8) . . . . ?
C33 C34 C35 Ir1 -30.8(6) . . . . ?
C33 C34 C35 C36 50.1(8) . . . . ?
C34 C35 C36 Ir1 -102.2(6) . . . . ?
C34 C35 C36 C37 3.2(9) . . . . ?
C35 C36 C37 C38 -91.8(7) . . . . ?
C36 C37 C38 C31 26.8(8) . . . . ?
C38 C31 C32 Ir1 -107.1(6) . . . . ?
C38 C31 C32 C33 1.9(9) . . . . ?
C41 C42 C43 C44 -86.2(8) . . . . ?
C42 C41 C48 C47 58.2(9) . . . . ?
C42 C43 C44 C45 22.2(9) . . . . ?
C43 C44 C45 Ir2 -28.1(8) . . . . ?
C43 C44 C45 C46 53.7(9) . . . . ?
C44 C45 C46 Ir2 -102.9(6) . . . . ?
C44 C45 C46 C47 3.4(9) . . . . ?
C45 C46 C47 C48 -87.0(8) . . . . ?
C46 C47 C48 C41 20.2(9) . . . . ?
C48 C41 C42 Ir2 -105.9(6) . . . . ?
C48 C41 C42 C43 -1.4(9) . . . . ?
